data_7238392
loop_
_publ_author_name
'Sarkar, Sohini'
'Mohanta, Sasankasekhar'

_publ_section_title
;
 Syntheses, crystal structures and supramolecular topologies of
 nickel(II)--s/p/d10/NH4+ complexes derived from a compartmental ligand
;
_journal_issue 4
_journal_name_full 'RSC Advances'
_journal_page_first 640
_journal_paper_doi 10.1039/c1ra00144b
_journal_volume 1
_journal_year 2011
_chemical_formula_sum 'C60 H66 Cl2 Mg N6 Ni3 O24'
_chemical_formula_weight 1526.53
_space_group_IT_number 15
_space_group_name_Hall '-C 2yc'
_space_group_name_H-M_alt 'C 1 2/c 1'
_symmetry_cell_setting monoclinic
_symmetry_space_group_name_H-M 'C 1 2/c 1'
_atom_sites_solution_hydrogens geom
_atom_sites_solution_primary direct
_atom_sites_solution_secondary difmap
_audit_creation_method SHELXL-97
_cell_angle_alpha 90.00
_cell_angle_beta 94.555(2)
_cell_angle_gamma 90.00
_cell_formula_units_Z 4
_cell_length_a 15.4418(13)
_cell_length_b 22.4552(18)
_cell_length_c 18.8479(14)
_cell_measurement_reflns_used 2101
_cell_measurement_temperature 296(2)
_cell_measurement_theta_max 18.01
_cell_measurement_theta_min 2.61
_cell_volume 6514.8(9)
_computing_cell_refinement 'Bruker SAINT'
_computing_data_collection 'Bruker APEX2'
_computing_data_reduction 'Bruker SAINT'
_computing_molecular_graphics 'Bruker SHELXTL'
_computing_publication_material 'Bruker SHELXTL'
_computing_structure_refinement 'SHELXL-97 (Sheldrick, 2008)'
_computing_structure_solution 'SHELXS-97 (Sheldrick, 2008)'
_diffrn_ambient_temperature 296(2)
_diffrn_measured_fraction_theta_full 0.962
_diffrn_measured_fraction_theta_max 0.962
_diffrn_measurement_device_type 'Bruker APEX-II CCD'
_diffrn_measurement_method '\f and \w scans'
_diffrn_radiation_monochromator graphite
_diffrn_radiation_source 'fine-focus sealed tube'
_diffrn_radiation_type MoK\a
_diffrn_radiation_wavelength 0.71073
_diffrn_reflns_av_R_equivalents 0.0596
_diffrn_reflns_av_sigmaI/netI 0.0663
_diffrn_reflns_limit_h_max 17
_diffrn_reflns_limit_h_min -16
_diffrn_reflns_limit_k_max 24
_diffrn_reflns_limit_k_min -24
_diffrn_reflns_limit_l_max 20
_diffrn_reflns_limit_l_min -20
_diffrn_reflns_number 19136
_diffrn_reflns_theta_full 23.39
_diffrn_reflns_theta_max 23.39
_diffrn_reflns_theta_min 1.60
_exptl_absorpt_coefficient_mu 1.035
_exptl_absorpt_correction_T_max 0.8858
_exptl_absorpt_correction_T_min 0.8519
_exptl_absorpt_correction_type multi-scan
_exptl_absorpt_process_details 'SADABS (Sheldrick, 1990)'
_exptl_crystal_colour red
_exptl_crystal_density_diffrn 1.556
_exptl_crystal_density_method 'not measured'
_exptl_crystal_description rectangular
_exptl_crystal_F_000 3160
_exptl_crystal_size_max 0.16
_exptl_crystal_size_mid 0.14
_exptl_crystal_size_min 0.12
_refine_diff_density_max 0.327
_refine_diff_density_min -0.444
_refine_diff_density_rms 0.066
_refine_ls_extinction_method none
_refine_ls_goodness_of_fit_ref 0.934
_refine_ls_hydrogen_treatment constr
_refine_ls_matrix_type full
_refine_ls_number_parameters 439
_refine_ls_number_reflns 4592
_refine_ls_number_restraints 0
_refine_ls_restrained_S_all 0.934
_refine_ls_R_factor_all 0.1042
_refine_ls_R_factor_gt 0.0512
_refine_ls_shift/su_max 0.001
_refine_ls_shift/su_mean 0.000
_refine_ls_structure_factor_coef Fsqd
_refine_ls_weighting_details 'calc w=1/[\s^2^(Fo^2^)+(0.1000P)^2^+0.5000P] where P=(Fo^2^+2Fc^2^)/3'
_refine_ls_weighting_scheme calc
_refine_ls_wR_factor_gt 0.1356
_refine_ls_wR_factor_ref 0.1661
_reflns_number_gt 2683
_reflns_number_total 4592
_reflns_threshold_expression >2sigma(I)
_cod_data_source_file c1ra00144b.txt
_cod_data_source_block 6
_cod_depositor_comments
;
The following automatic conversions were performed:

data item '_symmetry_cell_setting' value 'Monoclinic' was changed to
'monoclinic' in accordance with the
/home/saulius/struct/COD-crude-data/automatic-downloads/DataCite-retrospective/RSC/depositions/lib/dictionaries/cif_core.dic
dictionary named 'cif_core.dic' version 2.4.2 last updated on
2011-04-26.

Automatic conversion script
Id: cif_fix_values 6909 2019-04-08 15:41:33Z antanas 
;
_cod_original_sg_symbol_H-M 'C2/c '
_cod_database_code 7238392

loop_
_symmetry_equiv_pos_as_xyz
'x, y, z'
'-x, y, -z+1/2'
'x+1/2, y+1/2, z'
'-x+1/2, y+1/2, -z+1/2'
'-x, -y, -z'
'x, -y, z-1/2'
'-x+1/2, -y+1/2, -z'
'x+1/2, -y+1/2, z-1/2'

loop_
_atom_site_label
_atom_site_type_symbol
_atom_site_fract_x
_atom_site_fract_y
_atom_site_fract_z
_atom_site_U_iso_or_equiv
_atom_site_adp_type
_atom_site_occupancy
_atom_site_symmetry_multiplicity
_atom_site_calc_flag
_atom_site_refinement_flags
C1 C 0.6951(4) 0.3613(3) 0.0759(3) 0.0540(15) Uani 1 1 d .
C2 C 0.6305(4) 0.4047(3) 0.0714(3) 0.0663(18) Uani 1 1 d .
C3 C 0.6508(5) 0.4638(3) 0.0728(4) 0.082(2) Uani 1 1 d .
H3 H 0.6069 0.4921 0.0729 0.099 Uiso 1 1 calc R
C4 C 0.7370(5) 0.4816(3) 0.0739(4) 0.083(2) Uani 1 1 d .
H4 H 0.7508 0.5219 0.0729 0.100 Uiso 1 1 calc R
C5 C 0.8001(5) 0.4407(4) 0.0764(3) 0.077(2) Uani 1 1 d .
H5 H 0.8577 0.4531 0.0772 0.093 Uiso 1 1 calc R
C6 C 0.7818(4) 0.3805(3) 0.0778(3) 0.0565(16) Uani 1 1 d .
C7 C 0.8515(4) 0.3393(3) 0.0784(3) 0.0617(18) Uani 1 1 d .
H7 H 0.9069 0.3547 0.0752 0.074 Uiso 1 1 calc R
C8 C 0.9217(4) 0.2438(3) 0.0792(3) 0.0683(19) Uani 1 1 d .
H8A H 0.9733 0.2648 0.0981 0.082 Uiso 1 1 calc R
H8B H 0.9290 0.2327 0.0303 0.082 Uiso 1 1 calc R
C9 C 0.9066(4) 0.1898(3) 0.1231(4) 0.076(2) Uani 1 1 d .
H9A H 0.9435 0.1573 0.1100 0.092 Uiso 1 1 calc R
H9B H 0.9193 0.1984 0.1733 0.092 Uiso 1 1 calc R
C10 C 0.7899(4) 0.1194(3) 0.1138(3) 0.0664(18) Uani 1 1 d .
H10 H 0.8329 0.0914 0.1261 0.080 Uiso 1 1 calc R
C11 C 0.7028(4) 0.0978(3) 0.1026(3) 0.0602(16) Uani 1 1 d .
C12 C 0.6870(5) 0.0358(3) 0.1031(3) 0.077(2) Uani 1 1 d .
H12 H 0.7324 0.0092 0.1134 0.092 Uiso 1 1 calc R
C13 C 0.6041(6) 0.0153(3) 0.0884(4) 0.083(2) Uani 1 1 d .
H13 H 0.5940 -0.0255 0.0891 0.100 Uiso 1 1 calc R
C14 C 0.5352(5) 0.0531(3) 0.0726(3) 0.075(2) Uani 1 1 d .
H14 H 0.4799 0.0379 0.0612 0.091 Uiso 1 1 calc R
C15 C 0.5488(4) 0.1140(3) 0.0737(3) 0.0625(17) Uani 1 1 d .
C16 C 0.6333(4) 0.1376(3) 0.0898(3) 0.0552(16) Uani 1 1 d .
C17 C 0.4795(5) 0.4159(4) 0.0360(5) 0.119(3) Uani 1 1 d .
H17A H 0.4993 0.4356 -0.0056 0.143 Uiso 1 1 calc R
H17B H 0.4621 0.4464 0.0684 0.143 Uiso 1 1 calc R
C18 C 0.4043(5) 0.3779(4) 0.0143(5) 0.118(3) Uani 1 1 d .
H18A H 0.3536 0.4023 0.0048 0.176 Uiso 1 1 calc R
H18B H 0.3946 0.3504 0.0519 0.176 Uiso 1 1 calc R
H18C H 0.4155 0.3562 -0.0278 0.176 Uiso 1 1 calc R
C19 C 0.3997(4) 0.1386(3) 0.0378(4) 0.089(2) Uani 1 1 d .
H19A H 0.3762 0.1156 0.0754 0.107 Uiso 1 1 calc R
H19B H 0.3984 0.1141 -0.0046 0.107 Uiso 1 1 calc R
C20 C 0.3469(4) 0.1938(3) 0.0234(4) 0.106(3) Uani 1 1 d .
H20A H 0.3530 0.2194 0.0642 0.158 Uiso 1 1 calc R
H20B H 0.2869 0.1832 0.0138 0.158 Uiso 1 1 calc R
H20C H 0.3668 0.2141 -0.0170 0.158 Uiso 1 1 calc R
C21 C 0.6646(3) 0.1842(3) 0.2764(3) 0.0503(15) Uani 1 1 d .
C22 C 0.7121(4) 0.2382(3) 0.2809(3) 0.0547(15) Uani 1 1 d .
C23 C 0.8000(4) 0.2371(3) 0.2949(4) 0.075(2) Uani 1 1 d .
H23 H 0.8307 0.2727 0.2992 0.090 Uiso 1 1 calc R
C24 C 0.8439(4) 0.1837(4) 0.3029(3) 0.081(2) Uani 1 1 d .
H24 H 0.9040 0.1835 0.3120 0.097 Uiso 1 1 calc R
C25 C 0.7996(4) 0.1311(3) 0.2975(3) 0.076(2) Uani 1 1 d .
H25 H 0.8298 0.0953 0.3028 0.091 Uiso 1 1 calc R
C26 C 0.7080(4) 0.1304(3) 0.2840(3) 0.0577(16) Uani 1 1 d .
C27 C 0.6630(4) 0.0740(3) 0.2776(3) 0.0643(18) Uani 1 1 d .
H27 H 0.6965 0.0396 0.2825 0.077 Uiso 1 1 calc R
C28 C 0.5450(4) 0.0071(3) 0.2680(3) 0.0706(18) Uani 1 1 d .
H28A H 0.5437 -0.0058 0.3170 0.085 Uiso 1 1 calc R
H28B H 0.5815 -0.0202 0.2438 0.085 Uiso 1 1 calc R
C29 C 0.7056(4) 0.3434(3) 0.2573(4) 0.088(2) Uani 1 1 d .
H29A H 0.7566 0.3348 0.2322 0.105 Uiso 1 1 calc R
H29B H 0.6672 0.3680 0.2265 0.105 Uiso 1 1 calc R
C30 C 0.7320(6) 0.3766(4) 0.3205(5) 0.147(4) Uani 1 1 d .
H30A H 0.6823 0.3844 0.3465 0.221 Uiso 1 1 calc R
H30B H 0.7574 0.4137 0.3074 0.221 Uiso 1 1 calc R
H30C H 0.7739 0.3540 0.3496 0.221 Uiso 1 1 calc R
Cl2 Cl 1.0000 0.02028(16) 0.2500 0.1417(16) Uani 1 2 d S
Mg1 Mg 0.5000 0.26952(11) 0.2500 0.0474(7) Uani 1 2 d S
N1 N 0.8440(3) 0.2816(3) 0.0830(2) 0.0572(13) Uani 1 1 d .
N2 N 0.8143(3) 0.1740(2) 0.1083(2) 0.0560(13) Uani 1 1 d .
N3 N 0.5805(3) 0.0676(2) 0.2658(2) 0.0560(13) Uani 1 1 d .
Ni1 Ni 0.74320(4) 0.23872(3) 0.08992(4) 0.0520(3) Uani 1 1 d .
Ni2 Ni 0.5000 0.12675(4) 0.2500 0.0507(3) Uani 1 2 d S
O1 O 0.6717(2) 0.30487(17) 0.0777(2) 0.0577(10) Uani 1 1 d .
O2 O 0.6416(2) 0.19588(17) 0.09027(19) 0.0560(11) Uani 1 1 d .
O3 O 0.5463(3) 0.3833(2) 0.0687(3) 0.0981(17) Uani 1 1 d .
O4 O 0.4863(3) 0.15597(19) 0.0588(2) 0.0704(12) Uani 1 1 d .
O5 O 0.5780(2) 0.18826(16) 0.26381(19) 0.0536(10) Uani 1 1 d .
O6 O 0.6619(3) 0.28798(19) 0.2703(2) 0.0686(12) Uani 1 1 d .
O7 O 0.4838(2) 0.27116(18) 0.3602(2) 0.0726(12) Uani 1 1 d .
O8 O 0.5000 0.3634(4) 0.2500 0.194(5) Uani 1 2 d S
O13 O 0.9987(6) 0.0566(4) 0.1901(5) 0.251(5) Uani 1 1 d .
O12 O 0.9261(6) -0.0107(4) 0.2489(6) 0.293(6) Uani 1 1 d .
Cl1 Cl 1.0000 0.34684(12) 0.2500 0.0917(9) Uani 1 2 d S
O9 O 1.0000 0.2839(3) 0.2500 0.114(3) Uani 1 2 d S
O10 O 0.9211(5) 0.3664(3) 0.2252(5) 0.167(3) Uani 1 1 d .
O11 O 1.0260(8) 0.3690(5) 0.1782(5) 0.260(5) Uani 1 1 d .

loop_
_atom_site_aniso_label
_atom_site_aniso_U_11
_atom_site_aniso_U_22
_atom_site_aniso_U_33
_atom_site_aniso_U_23
_atom_site_aniso_U_13
_atom_site_aniso_U_12
C1 0.060(4) 0.052(4) 0.048(4) 0.004(3) -0.005(3) -0.011(3)
C2 0.060(4) 0.061(5) 0.077(5) 0.007(4) 0.001(3) -0.008(4)
C3 0.085(5) 0.055(5) 0.105(6) 0.006(4) -0.003(4) -0.004(4)
C4 0.098(6) 0.058(5) 0.092(6) 0.004(4) -0.005(5) -0.022(5)
C5 0.080(5) 0.086(6) 0.064(5) 0.001(4) -0.008(4) -0.040(5)
C6 0.058(4) 0.064(4) 0.046(4) 0.007(3) -0.007(3) -0.014(4)
C7 0.057(4) 0.078(5) 0.050(4) 0.005(4) 0.004(3) -0.026(4)
C8 0.051(4) 0.089(5) 0.066(4) -0.003(4) 0.013(3) -0.006(4)
C9 0.043(4) 0.107(6) 0.079(5) 0.002(4) -0.001(3) 0.010(4)
C10 0.066(4) 0.075(5) 0.057(4) 0.008(4) 0.000(3) 0.019(4)
C11 0.077(5) 0.053(4) 0.051(4) 0.002(3) 0.006(3) 0.003(4)
C12 0.099(6) 0.064(5) 0.069(5) -0.005(4) 0.012(4) 0.011(4)
C13 0.127(7) 0.049(5) 0.076(5) -0.005(4) 0.018(5) -0.015(5)
C14 0.094(5) 0.063(5) 0.070(5) -0.010(4) 0.006(4) -0.021(4)
C15 0.071(5) 0.069(5) 0.049(4) -0.006(3) 0.010(3) -0.015(4)
C16 0.066(4) 0.051(4) 0.050(4) -0.001(3) 0.008(3) -0.012(3)
C17 0.089(6) 0.093(6) 0.166(9) 0.038(6) -0.041(6) -0.004(5)
C18 0.087(6) 0.112(7) 0.149(8) 0.018(6) -0.020(5) -0.006(5)
C19 0.069(5) 0.109(6) 0.087(5) -0.012(5) -0.003(4) -0.028(5)
C20 0.065(5) 0.125(7) 0.121(7) -0.002(6) -0.021(5) -0.007(5)
C21 0.043(4) 0.068(5) 0.040(3) -0.001(3) 0.005(3) 0.009(3)
C22 0.042(3) 0.071(5) 0.050(4) -0.001(3) 0.000(3) -0.005(3)
C23 0.049(4) 0.091(5) 0.084(5) 0.005(4) 0.003(4) -0.005(4)
C24 0.040(4) 0.119(7) 0.081(5) 0.007(5) -0.009(3) -0.006(4)
C25 0.058(4) 0.096(6) 0.074(5) 0.017(4) 0.005(4) 0.024(4)
C26 0.047(4) 0.072(5) 0.055(4) 0.001(3) 0.003(3) 0.007(4)
C27 0.068(5) 0.072(5) 0.052(4) 0.006(3) -0.001(3) 0.021(4)
C28 0.087(5) 0.052(4) 0.073(5) -0.001(3) 0.009(4) 0.006(3)
C29 0.079(5) 0.090(6) 0.095(6) -0.006(5) 0.007(4) -0.025(4)
C30 0.130(8) 0.136(8) 0.180(10) -0.068(8) 0.033(7) -0.025(7)
Cl2 0.113(3) 0.063(2) 0.256(5) 0.000 0.059(3) 0.000
Mg1 0.0419(15) 0.0415(16) 0.0592(17) 0.000 0.0066(12) 0.000
N1 0.042(3) 0.082(4) 0.048(3) 0.000(3) 0.006(2) -0.009(3)
N2 0.053(3) 0.064(4) 0.051(3) 0.006(3) 0.002(2) 0.004(3)
N3 0.065(3) 0.047(3) 0.056(3) 0.001(2) 0.006(3) 0.003(3)
Ni1 0.0454(5) 0.0588(6) 0.0515(5) 0.0006(4) 0.0017(3) -0.0041(4)
Ni2 0.0498(6) 0.0481(7) 0.0542(7) 0.000 0.0049(5) 0.000
O1 0.049(2) 0.051(3) 0.072(3) 0.004(2) 0.0033(19) -0.002(2)
O2 0.048(2) 0.054(3) 0.065(3) 0.005(2) 0.0022(19) -0.004(2)
O3 0.061(3) 0.065(3) 0.167(5) 0.044(3) 0.000(3) 0.007(3)
O4 0.053(3) 0.073(3) 0.083(3) -0.005(2) -0.003(2) -0.018(2)
O5 0.043(2) 0.056(2) 0.062(3) -0.0002(19) 0.0020(18) 0.0039(18)
O6 0.055(3) 0.057(3) 0.094(3) 0.005(2) 0.007(2) -0.008(2)
O7 0.063(3) 0.067(3) 0.089(3) -0.008(2) 0.017(2) 0.001(2)
O8 0.062(5) 0.085(6) 0.431(17) 0.000 0.007(7) 0.000
O13 0.157(7) 0.197(9) 0.396(14) 0.136(9) 0.018(9) -0.007(7)
O12 0.260(11) 0.230(9) 0.409(15) -0.123(10) 0.153(11) -0.174(9)
Cl1 0.0674(17) 0.0586(17) 0.142(3) 0.000 -0.0344(18) 0.000
O9 0.096(5) 0.043(4) 0.199(8) 0.000 -0.004(5) 0.000
O10 0.150(7) 0.134(6) 0.208(8) -0.011(5) -0.051(6) 0.032(5)
O11 0.322(14) 0.256(11) 0.200(10) 0.043(8) 0.017(10) -0.097(10)

loop_
_atom_type_symbol
_atom_type_description
_atom_type_scat_dispersion_real
_atom_type_scat_dispersion_imag
_atom_type_scat_source
C C 0.0033 0.0016 'International Tables Vol C Tables 4.2.6.8 and 6.1.1.4'
H H 0.0000 0.0000 'International Tables Vol C Tables 4.2.6.8 and 6.1.1.4'
N N 0.0061 0.0033 'International Tables Vol C Tables 4.2.6.8 and 6.1.1.4'
O O 0.0106 0.0060 'International Tables Vol C Tables 4.2.6.8 and 6.1.1.4'
Mg Mg 0.0486 0.0363 'International Tables Vol C Tables 4.2.6.8 and 6.1.1.4'
Cl Cl 0.1484 0.1585 'International Tables Vol C Tables 4.2.6.8 and 6.1.1.4'
Ni Ni 0.3393 1.1124 'International Tables Vol C Tables 4.2.6.8 and 6.1.1.4'

loop_
_geom_angle_atom_site_label_1
_geom_angle_atom_site_label_2
_geom_angle_atom_site_label_3
_geom_angle
_geom_angle_site_symmetry_1
_geom_angle_site_symmetry_3
O1 C1 C2 118.6(5) . .
O1 C1 C6 123.9(6) . .
C2 C1 C6 117.5(6) . .
C3 C2 O3 123.6(6) . .
C3 C2 C1 121.3(6) . .
O3 C2 C1 115.1(6) . .
C2 C3 C4 120.0(7) . .
C2 C3 H3 120.0 . .
C4 C3 H3 120.0 . .
C5 C4 C3 119.8(7) . .
C5 C4 H4 120.1 . .
C3 C4 H4 120.1 . .
C4 C5 C6 121.5(6) . .
C4 C5 H5 119.2 . .
C6 C5 H5 119.2 . .
C5 C6 C1 119.8(6) . .
C5 C6 C7 118.9(6) . .
C1 C6 C7 121.3(6) . .
N1 C7 C6 125.3(5) . .
N1 C7 H7 117.3 . .
C6 C7 H7 117.3 . .
N1 C8 C9 106.1(5) . .
N1 C8 H8A 110.5 . .
C9 C8 H8A 110.5 . .
N1 C8 H8B 110.5 . .
C9 C8 H8B 110.5 . .
H8A C8 H8B 108.7 . .
N2 C9 C8 106.3(5) . .
N2 C9 H9A 110.5 . .
C8 C9 H9A 110.5 . .
N2 C9 H9B 110.5 . .
C8 C9 H9B 110.5 . .
H9A C9 H9B 108.7 . .
N2 C10 C11 126.0(6) . .
N2 C10 H10 117.0 . .
C11 C10 H10 117.0 . .
C16 C11 C12 119.8(6) . .
C16 C11 C10 120.6(6) . .
C12 C11 C10 119.5(6) . .
C13 C12 C11 119.3(7) . .
C13 C12 H12 120.4 . .
C11 C12 H12 120.4 . .
C12 C13 C14 122.1(7) . .
C12 C13 H13 118.9 . .
C14 C13 H13 118.9 . .
C13 C14 C15 119.6(7) . .
C13 C14 H14 120.2 . .
C15 C14 H14 120.2 . .
O4 C15 C14 125.2(6) . .
O4 C15 C16 114.2(6) . .
C14 C15 C16 120.5(7) . .
O2 C16 C11 123.9(5) . .
O2 C16 C15 117.5(6) . .
C11 C16 C15 118.6(6) . .
O3 C17 C18 111.3(7) . .
O3 C17 H17A 109.4 . .
C18 C17 H17A 109.4 . .
O3 C17 H17B 109.4 . .
C18 C17 H17B 109.4 . .
H17A C17 H17B 108.0 . .
C17 C18 H18A 109.5 . .
C17 C18 H18B 109.5 . .
H18A C18 H18B 109.5 . .
C17 C18 H18C 109.5 . .
H18A C18 H18C 109.5 . .
H18B C18 H18C 109.5 . .
O4 C19 C20 108.1(6) . .
O4 C19 H19A 110.1 . .
C20 C19 H19A 110.1 . .
O4 C19 H19B 110.1 . .
C20 C19 H19B 110.1 . .
H19A C19 H19B 108.4 . .
C19 C20 H20A 109.5 . .
C19 C20 H20B 109.5 . .
H20A C20 H20B 109.5 . .
C19 C20 H20C 109.5 . .
H20A C20 H20C 109.5 . .
H20B C20 H20C 109.5 . .
O5 C21 C26 123.0(5) . .
O5 C21 C22 117.2(5) . .
C26 C21 C22 119.8(5) . .
C23 C22 O6 126.1(6) . .
C23 C22 C21 120.0(6) . .
O6 C22 C21 113.9(5) . .
C22 C23 C24 120.7(7) . .
C22 C23 H23 119.7 . .
C24 C23 H23 119.7 . .
C25 C24 C23 120.3(6) . .
C25 C24 H24 119.8 . .
C23 C24 H24 119.8 . .
C24 C25 C26 120.7(6) . .
C24 C25 H25 119.6 . .
C26 C25 H25 119.6 . .
C21 C26 C25 118.5(6) . .
C21 C26 C27 122.1(5) . .
C25 C26 C27 119.4(6) . .
N3 C27 C26 125.2(6) . .
N3 C27 H27 117.4 . .
C26 C27 H27 117.4 . .
N3 C28 C28 108.8(3) . 2_655
N3 C28 H28A 109.9 . .
C28 C28 H28A 109.9 2_655 .
N3 C28 H28B 109.9 . .
C28 C28 H28B 109.9 2_655 .
H28A C28 H28B 108.3 . .
C30 C29 O6 114.3(7) . .
C30 C29 H29A 108.7 . .
O6 C29 H29A 108.7 . .
C30 C29 H29B 108.7 . .
O6 C29 H29B 108.7 . .
H29A C29 H29B 107.6 . .
C29 C30 H30A 109.5 . .
C29 C30 H30B 109.5 . .
H30A C30 H30B 109.5 . .
C29 C30 H30C 109.5 . .
H30A C30 H30C 109.5 . .
H30B C30 H30C 109.5 . .
O12 Cl2 O12 117.1(10) . 2_755
O12 Cl2 O13 106.0(6) . 2_755
O12 Cl2 O13 109.6(7) 2_755 2_755
O12 Cl2 O13 109.6(7) . .
O12 Cl2 O13 106.0(6) 2_755 .
O13 Cl2 O13 108.2(9) 2_755 .
O8 Mg1 O7 89.00(13) . 2_655
O8 Mg1 O7 89.00(13) . .
O7 Mg1 O7 178.0(3) 2_655 .
O8 Mg1 O5 146.40(10) . .
O7 Mg1 O5 91.39(15) 2_655 .
O7 Mg1 O5 90.27(15) . .
O8 Mg1 O5 146.40(10) . 2_655
O7 Mg1 O5 90.27(15) 2_655 2_655
O7 Mg1 O5 91.39(15) . 2_655
O5 Mg1 O5 67.2(2) . 2_655
O8 Mg1 O6 80.58(11) . .
O7 Mg1 O6 87.32(14) 2_655 .
O7 Mg1 O6 92.35(14) . .
O5 Mg1 O6 65.89(13) . .
O5 Mg1 O6 132.93(16) 2_655 .
O8 Mg1 O6 80.58(11) . 2_655
O7 Mg1 O6 92.35(14) 2_655 2_655
O7 Mg1 O6 87.32(14) . 2_655
O5 Mg1 O6 132.93(16) . 2_655
O5 Mg1 O6 65.89(13) 2_655 2_655
O6 Mg1 O6 161.2(2) . 2_655
C7 N1 C8 119.5(5) . .
C7 N1 Ni1 127.1(4) . .
C8 N1 Ni1 113.4(4) . .
C10 N2 C9 119.9(5) . .
C10 N2 Ni1 126.4(4) . .
C9 N2 Ni1 113.6(4) . .
C27 N3 C28 117.8(5) . .
C27 N3 Ni2 126.8(4) . .
C28 N3 Ni2 115.3(4) . .
N2 Ni1 O2 94.74(19) . .
N2 Ni1 N1 86.1(2) . .
O2 Ni1 N1 176.14(18) . .
N2 Ni1 O1 176.29(18) . .
O2 Ni1 O1 85.40(16) . .
N1 Ni1 O1 94.0(2) . .
N3 Ni2 N3 86.7(3) . 2_655
N3 Ni2 O5 177.74(19) . 2_655
N3 Ni2 O5 95.38(18) 2_655 2_655
N3 Ni2 O5 95.38(18) . .
N3 Ni2 O5 177.74(19) 2_655 .
O5 Ni2 O5 82.6(2) 2_655 .
C1 O1 Ni1 127.6(4) . .
C16 O2 Ni1 127.1(4) . .
C17 O3 C2 120.2(5) . .
C15 O4 C19 120.2(5) . .
C21 O5 Ni2 127.4(4) . .
C21 O5 Mg1 127.4(4) . .
Ni2 O5 Mg1 105.13(16) . .
C22 O6 C29 117.4(5) . .
C22 O6 Mg1 115.5(3) . .
C29 O6 Mg1 125.7(4) . .
O10 Cl1 O10 141.8(6) 2_755 .
O10 Cl1 O9 109.1(3) 2_755 .
O10 Cl1 O9 109.1(3) . .
O10 Cl1 O11 83.1(5) 2_755 2_755
O10 Cl1 O11 84.7(4) . 2_755
O9 Cl1 O11 109.0(4) . 2_755
O10 Cl1 O11 84.7(4) 2_755 .
O10 Cl1 O11 83.1(5) . .
O9 Cl1 O11 109.0(4) . .
O11 Cl1 O11 142.0(9) 2_755 .

loop_
_geom_bond_atom_site_label_1
_geom_bond_atom_site_label_2
_geom_bond_distance
_geom_bond_site_symmetry_2
C1 O1 1.318(6) .
C1 C2 1.392(8) .
C1 C6 1.405(8) .
C2 C3 1.362(9) .
C2 O3 1.384(7) .
C3 C4 1.389(9) .
C3 H3 0.9300 .
C4 C5 1.338(9) .
C4 H4 0.9300 .
C5 C6 1.381(8) .
C5 H5 0.9300 .
C6 C7 1.418(8) .
C7 N1 1.303(7) .
C7 H7 0.9300 .
C8 N1 1.476(7) .
C8 C9 1.497(8) .
C8 H8A 0.9700 .
C8 H8B 0.9700 .
C9 N2 1.473(7) .
C9 H9A 0.9700 .
C9 H9B 0.9700 .
C10 N2 1.290(7) .
C10 C11 1.429(8) .
C10 H10 0.9300 .
C11 C16 1.402(8) .
C11 C12 1.415(8) .
C12 C13 1.367(9) .
C12 H12 0.9300 .
C13 C14 1.375(9) .
C13 H13 0.9300 .
C14 C15 1.382(8) .
C14 H14 0.9300 .
C15 O4 1.363(7) .
C15 C16 1.418(8) .
C16 O2 1.316(6) .
C17 O3 1.370(7) .
C17 C18 1.474(9) .
C17 H17A 0.9700 .
C17 H17B 0.9700 .
C18 H18A 0.9600 .
C18 H18B 0.9600 .
C18 H18C 0.9600 .
C19 O4 1.418(7) .
C19 C20 1.497(9) .
C19 H19A 0.9700 .
C19 H19B 0.9700 .
C20 H20A 0.9600 .
C20 H20B 0.9600 .
C20 H20C 0.9600 .
C21 O5 1.342(6) .
C21 C26 1.385(8) .
C21 C22 1.417(7) .
C22 C23 1.361(8) .
C22 O6 1.366(7) .
C23 C24 1.381(8) .
C23 H23 0.9300 .
C24 C25 1.365(9) .
C24 H24 0.9300 .
C25 C26 1.417(8) .
C25 H25 0.9300 .
C26 C27 1.444(8) .
C27 N3 1.285(7) .
C27 H27 0.9300 .
C28 N3 1.465(7) .
C28 C28 1.498(11) 2_655
C28 H28A 0.9700 .
C28 H28B 0.9700 .
C29 C30 1.436(9) .
C29 O6 1.446(7) .
C29 H29A 0.9700 .
C29 H29B 0.9700 .
C30 H30A 0.9600 .
C30 H30B 0.9600 .
C30 H30C 0.9600 .
Cl2 O12 1.335(7) .
Cl2 O12 1.335(7) 2_755
Cl2 O13 1.393(8) 2_755
Cl2 O13 1.393(8) .
Mg1 O8 2.108(9) .
Mg1 O7 2.112(4) 2_655
Mg1 O7 2.112(4) .
Mg1 O5 2.191(4) .
Mg1 O5 2.191(4) 2_655
Mg1 O6 2.532(4) .
Mg1 O6 2.532(4) 2_655
N1 Ni1 1.844(5) .
N2 Ni1 1.837(5) .
N3 Ni2 1.828(5) .
Ni1 O2 1.840(3) .
Ni1 O1 1.855(4) .
Ni2 N3 1.828(5) 2_655
Ni2 O5 1.838(4) 2_655
Ni2 O5 1.838(4) .
Cl1 O10 1.345(7) 2_755
Cl1 O10 1.345(7) .
Cl1 O9 1.413(6) .
Cl1 O11 1.525(9) 2_755
Cl1 O11 1.525(9) .
